data_7062529
loop_
_publ_author_name
'Karmakar, Gourab'
'Tyagi, Adish'
'Wadawale, A. P.'
'Chauhan, Rohit Singh'
'Vats, Bal Govind'

_publ_section_title
;
 A 2D Cu(ii) coordination polymer constructed with
 2,5-pyridinedicarboxylic acid linker: synthesis, structural analysis and
 its selective transformation into Cu and CuO nanoparticles
;
_journal_issue 30
_journal_name_full 'New Journal of Chemistry'
_journal_page_first 14297
_journal_page_last 14305
_journal_paper_doi 10.1039/D3NJ01906C
_journal_volume 47
_journal_year 2023
_chemical_formula_sum 'C7 H5 Cu N O5'
_chemical_formula_weight 246.66
_space_group_crystal_system orthorhombic
_space_group_IT_number 56
_space_group_name_Hall '-P 2ab 2ac'
_space_group_name_H-M_alt 'P c c n'
_atom_sites_solution_hydrogens mixed
_atom_sites_solution_primary dual
_atom_sites_solution_secondary difmap
_audit_creation_method SHELXL-2017/1
_audit_update_record
;
2023-03-21 deposited with the CCDC.	2023-06-29 downloaded from the CCDC.
;
_cell_angle_alpha 90
_cell_angle_beta 90
_cell_angle_gamma 90
_cell_formula_units_Z 8
_cell_length_a 11.6865(5)
_cell_length_b 20.4883(7)
_cell_length_c 6.3886(3)
_cell_measurement_reflns_used 6559
_cell_measurement_temperature 298(2)
_cell_measurement_theta_max 30.1770
_cell_measurement_theta_min 3.4660
_cell_volume 1529.66(11)
_computing_cell_refinement 'CrysAlisPro 1.171.40.57a (Rigaku OD, 2019)'
_computing_data_collection 'CrysAlisPro 1.171.40.57a (Rigaku OD, 2019)'
_computing_data_reduction 'CrysAlisPro 1.171.40.57a (Rigaku OD, 2019)'
_computing_molecular_graphics 'Ortep 3 for windows'
_computing_publication_material 'WinGX 2021.3'
_computing_structure_refinement 'SHELXL-2017/1 (Sheldrick, 2017)'
_computing_structure_solution 'SHELXT 2018/2 (Sheldrick, 2018)'
_diffrn_ambient_temperature 298(2)
_diffrn_detector 'Hybrid Pixel Array Detector'
_diffrn_detector_area_resol_mean 10.0000
_diffrn_detector_type HyPix
_diffrn_measured_fraction_theta_full 0.999
_diffrn_measured_fraction_theta_max 0.871
_diffrn_measurement_details
;
List of Runs (angles in degrees, time in seconds):

  # Type    Start    End  Width  t~exp~   \w     \q     \k     \f   Frames
#--------------------------------------------------------------------------
  1  \w    -77.00  67.00   0.40    8.00    --   -4.99   0.00 120.00  360
  2  \w    -23.00  21.00   0.40    8.00    --    5.30 -99.00 -30.00  110
  3  \w    -23.00  29.00   0.40    8.00    --   -4.99 -99.00-180.00  130
  4  \w    -76.00  10.00   0.40    8.00    --   -4.99 -57.00 -90.00  215
;
_diffrn_measurement_device 'four-circle diffractometer'
_diffrn_measurement_device_type 'XtaLAB Synergy, Dualflex, HyPix'
_diffrn_measurement_method '\w scans'
_diffrn_orient_matrix_type 'CrysAlisPro convention (1999,Acta A55,543-557)'
_diffrn_orient_matrix_UB_11 -0.0437652000
_diffrn_orient_matrix_UB_12 -0.0553794000
_diffrn_orient_matrix_UB_13 -0.0037588000
_diffrn_orient_matrix_UB_21 0.0180898000
_diffrn_orient_matrix_UB_22 0.0028422000
_diffrn_orient_matrix_UB_23 -0.0341303000
_diffrn_orient_matrix_UB_31 0.1004119000
_diffrn_orient_matrix_UB_32 -0.0246404000
_diffrn_orient_matrix_UB_33 0.0044944000
_diffrn_radiation_monochromator mirror
_diffrn_radiation_probe x-ray
_diffrn_radiation_type 'Mo K\a'
_diffrn_radiation_wavelength 0.71073
_diffrn_reflns_av_R_equivalents 0.1013
_diffrn_reflns_av_unetI/netI 0.0730
_diffrn_reflns_Laue_measured_fraction_full 0.999
_diffrn_reflns_Laue_measured_fraction_max 0.871
_diffrn_reflns_limit_h_max 15
_diffrn_reflns_limit_h_min -16
_diffrn_reflns_limit_k_max 29
_diffrn_reflns_limit_k_min -27
_diffrn_reflns_limit_l_max 8
_diffrn_reflns_limit_l_min -8
_diffrn_reflns_number 16020
_diffrn_reflns_point_group_measured_fraction_full 0.999
_diffrn_reflns_point_group_measured_fraction_max 0.871
_diffrn_reflns_theta_full 25.242
_diffrn_reflns_theta_max 31.046
_diffrn_reflns_theta_min 3.455
_diffrn_source 'micro-focus sealed X-ray tube'
_diffrn_source_type 'PhotonJet (Mo) X-ray Source'
_exptl_absorpt_coefficient_mu 2.848
_exptl_absorpt_correction_T_max 1.00000
_exptl_absorpt_correction_T_min 0.57329
_exptl_absorpt_correction_type multi-scan
_exptl_absorpt_process_details
;
CrysAlisPro 1.171.40.57a (Rigaku Oxford Diffraction, 2019)
Empirical absorption correction using spherical harmonics,
 implemented in SCALE3 ABSPACK scaling algorithm.
;
_exptl_crystal_colour blue
_exptl_crystal_density_diffrn 2.142
_exptl_crystal_description plate
_exptl_crystal_F_000 984
_exptl_crystal_recrystallization_method 'Re-crystallisation from solvent: Methanol'
_exptl_crystal_size_max 0.100
_exptl_crystal_size_mid 0.050
_exptl_crystal_size_min 0.020
_refine_diff_density_max 0.501
_refine_diff_density_min -0.497
_refine_diff_density_rms 0.095
_refine_ls_extinction_method none
_refine_ls_goodness_of_fit_ref 1.063
_refine_ls_hydrogen_treatment mixed
_refine_ls_matrix_type full
_refine_ls_number_parameters 135
_refine_ls_number_reflns 2132
_refine_ls_number_restraints 0
_refine_ls_restrained_S_all 1.063
_refine_ls_R_factor_all 0.0461
_refine_ls_R_factor_gt 0.0332
_refine_ls_shift/su_max 0.000
_refine_ls_shift/su_mean 0.000
_refine_ls_structure_factor_coef Fsqd
_refine_ls_weighting_details 'w=1/[\s^2^(Fo^2^)+(0.0426P)^2^+0.8269P] where P=(Fo^2^+2Fc^2^)/3'
_refine_ls_weighting_scheme calc
_refine_ls_wR_factor_gt 0.0810
_refine_ls_wR_factor_ref 0.0859
_reflns_Friedel_coverage 0.000
_reflns_number_gt 1708
_reflns_number_total 2132
_reflns_threshold_expression 'I > 2\s(I)'
_cod_data_source_file d3nj01906c2.cif
_cod_data_source_block GK-Cu-PDC-MOF-MO-1
_cod_depositor_comments 'Adding full bibliography for 7062529.cif.'
_cod_database_code 7062529
_shelx_shelxl_version_number 2017/1
_shelx_space_group_comment
;
The symmetry employed for this shelxl refinement is uniquely defined
by the following loop, which should always be used as a source of
symmetry information in preference to the above space-group names.
They are only intended as comments.
;
_shelx_estimated_absorpt_t_min 0.764
_shelx_estimated_absorpt_t_max 0.945
_oxdiff_exptl_absorpt_empirical_full_min 0.554
_oxdiff_exptl_absorpt_empirical_full_max 1.330
_oxdiff_exptl_absorpt_empirical_details
;
Empirical correction (ABSPACK) includes:
- Absorption correction using spherical harmonics
- Frame scaling
;
_diffrn_oxdiff_digest_frames
;
015fb283d6d085bb6416686d5ad9dc67fa00025f0cf
;

loop_
_space_group_symop_operation_xyz
'x, y, z'
'-x+1/2, -y+1/2, z'
'-x, y+1/2, -z+1/2'
'x+1/2, -y, -z+1/2'
'-x, -y, -z'
'x-1/2, y-1/2, -z'
'x, -y-1/2, z-1/2'
'-x-1/2, y, z-1/2'

loop_
_atom_site_label
_atom_site_type_symbol
_atom_site_fract_x
_atom_site_fract_y
_atom_site_fract_z
_atom_site_U_iso_or_equiv
_atom_site_adp_type
_atom_site_occupancy
_atom_site_site_symmetry_order
_atom_site_calc_flag
_atom_site_refinement_flags_posn
_atom_site_refinement_flags_adp
_atom_site_refinement_flags_occupancy
_atom_site_disorder_assembly
_atom_site_disorder_group
C1 C 0.4843(2) 0.27675(11) 0.4014(3) 0.0221(4) Uani 1 1 d . . . . .
C2 C 0.43032(19) 0.34159(11) 0.3468(3) 0.0201(4) Uani 1 1 d . . . . .
C3 C 0.3145(2) 0.35140(11) 0.3193(4) 0.0246(5) Uani 1 1 d . . . . .
H3 H 0.263140 0.316899 0.330706 0.030 Uiso 1 1 calc R U . . .
C4 C 0.27632(19) 0.41408(11) 0.2740(4) 0.0229(5) Uani 1 1 d . . . . .
H4 H 0.198597 0.422198 0.256676 0.028 Uiso 1 1 calc R U . . .
C5 C 0.35498(19) 0.46451(11) 0.2548(4) 0.0208(4) Uani 1 1 d . . . . .
C6 C 0.47056(19) 0.45030(10) 0.2812(4) 0.0230(5) Uani 1 1 d . . . . .
H6 H 0.524165 0.483498 0.265697 0.028 Uiso 1 1 calc R U . . .
C7 C 0.32528(18) 0.53455(11) 0.2102(4) 0.0213(4) Uani 1 1 d . . . . .
N1 N 0.50610(15) 0.39056(9) 0.3280(3) 0.0206(4) Uani 1 1 d . . . . .
O1 O 0.59362(14) 0.28034(8) 0.4389(3) 0.0257(3) Uani 1 1 d . . . . .
O2 O 0.42807(15) 0.22692(8) 0.4097(3) 0.0342(4) Uani 1 1 d . . . . .
O3 O 0.22123(14) 0.54731(7) 0.1681(3) 0.0250(3) Uani 1 1 d . . . . .
O4 O 0.40330(15) 0.57539(9) 0.2198(4) 0.0409(5) Uani 1 1 d . . . . .
O5 O 0.81086(14) 0.33462(9) 0.5014(3) 0.0233(4) Uani 1 1 d . . . . .
Cu01 Cu 0.66372(2) 0.36439(2) 0.38920(5) 0.02088(11) Uani 1 1 d . . . . .
H1O H 0.857(4) 0.360(2) 0.417(8) 0.089(18) Uiso 1 1 d . . . . .
H2O H 0.831(3) 0.3006(19) 0.495(5) 0.042(10) Uiso 1 1 d . . . . .

loop_
_atom_site_aniso_label
_atom_site_aniso_U_11
_atom_site_aniso_U_22
_atom_site_aniso_U_33
_atom_site_aniso_U_23
_atom_site_aniso_U_13
_atom_site_aniso_U_12
C1 0.0222(11) 0.0160(10) 0.0282(11) 0.0032(8) 0.0017(8) 0.0001(9)
C2 0.0180(10) 0.0176(10) 0.0248(11) 0.0011(8) 0.0011(8) -0.0004(8)
C3 0.0201(11) 0.0210(11) 0.0329(13) -0.0003(9) 0.0015(9) -0.0039(9)
C4 0.0153(10) 0.0235(11) 0.0300(12) 0.0005(9) -0.0004(8) 0.0020(8)
C5 0.0202(10) 0.0163(10) 0.0259(11) 0.0018(8) -0.0011(8) 0.0031(8)
C6 0.0178(10) 0.0149(10) 0.0363(13) 0.0016(8) -0.0005(9) -0.0004(8)
C7 0.0178(10) 0.0164(10) 0.0298(12) 0.0004(8) -0.0012(8) 0.0025(8)
N1 0.0168(9) 0.0175(9) 0.0275(9) 0.0015(7) 0.0004(7) -0.0001(7)
O1 0.0187(8) 0.0148(7) 0.0436(9) 0.0063(6) -0.0018(7) 0.0001(6)
O2 0.0275(9) 0.0174(8) 0.0576(12) 0.0080(7) -0.0040(8) -0.0068(7)
O3 0.0192(8) 0.0169(7) 0.0388(9) 0.0021(6) -0.0010(6) 0.0030(6)
O4 0.0243(9) 0.0212(9) 0.0773(14) 0.0112(9) -0.0146(9) -0.0028(7)
O5 0.0195(8) 0.0140(8) 0.0363(10) 0.0027(6) -0.0014(7) 0.0017(7)
Cu01 0.01523(16) 0.01336(16) 0.03405(19) 0.00291(10) -0.00198(10) -0.00022(9)

loop_
_atom_type_symbol
_atom_type_description
_atom_type_scat_dispersion_real
_atom_type_scat_dispersion_imag
_atom_type_scat_source
C C 0.0033 0.0016 'International Tables Vol C Tables 4.2.6.8 and 6.1.1.4'
H H 0.0000 0.0000 'International Tables Vol C Tables 4.2.6.8 and 6.1.1.4'
N N 0.0061 0.0033 'International Tables Vol C Tables 4.2.6.8 and 6.1.1.4'
O O 0.0106 0.0060 'International Tables Vol C Tables 4.2.6.8 and 6.1.1.4'
Cu Cu 0.3201 1.2651 'International Tables Vol C Tables 4.2.6.8 and 6.1.1.4'

loop_
_geom_angle_atom_site_label_1
_geom_angle_atom_site_label_2
_geom_angle_atom_site_label_3
_geom_angle
_geom_angle_site_symmetry_1
_geom_angle_site_symmetry_3
_geom_angle_publ_flag
O2 C1 O1 124.7(2) . . ?
O2 C1 C2 121.6(2) . . ?
O1 C1 C2 113.71(19) . . ?
N1 C2 C3 121.8(2) . . ?
N1 C2 C1 113.72(19) . . ?
C3 C2 C1 124.5(2) . . ?
C2 C3 C4 118.4(2) . . ?
C2 C3 H3 120.8 . . ?
C4 C3 H3 120.8 . . ?
C5 C4 C3 119.6(2) . . ?
C5 C4 H4 120.2 . . ?
C3 C4 H4 120.2 . . ?
C4 C5 C6 118.4(2) . . ?
C4 C5 C7 125.0(2) . . ?
C6 C5 C7 116.53(19) . . ?
N1 C6 C5 121.6(2) . . ?
N1 C6 H6 119.2 . . ?
C5 C6 H6 119.2 . . ?
O4 C7 O3 125.1(2) . . ?
O4 C7 C5 117.72(19) . . ?
O3 C7 C5 117.18(19) . . ?
C6 N1 C2 120.18(19) . . ?
C6 N1 Cu01 126.32(15) . . ?
C2 N1 Cu01 113.43(15) . . ?
C1 O1 Cu01 115.85(14) . . ?
C7 O3 Cu01 123.75(14) . 4_465 ?
Cu01 O5 H1O 97(3) . . ?
Cu01 O5 H2O 123(3) . . ?
H1O O5 H2O 109(4) . . ?
O1 Cu01 N1 83.00(7) . . ?
O1 Cu01 O5 91.98(7) . . ?
N1 Cu01 O5 169.58(8) . . ?
O1 Cu01 O3 174.85(7) . 4_565 ?
N1 Cu01 O3 91.86(7) . 4_565 ?
O5 Cu01 O3 93.13(7) . 4_565 ?

loop_
_geom_bond_atom_site_label_1
_geom_bond_atom_site_label_2
_geom_bond_distance
_geom_bond_site_symmetry_2
_geom_bond_publ_flag
C1 O2 1.215(3) . ?
C1 O1 1.302(3) . ?
C1 C2 1.511(3) . ?
C2 N1 1.344(3) . ?
C2 C3 1.380(3) . ?
C3 C4 1.390(3) . ?
C3 H3 0.9300 . ?
C4 C5 1.388(3) . ?
C4 H4 0.9300 . ?
C5 C6 1.392(3) . ?
C5 C7 1.503(3) . ?
C6 N1 1.327(3) . ?
C6 H6 0.9300 . ?
C7 O4 1.239(3) . ?
C7 O3 1.272(3) . ?
N1 Cu01 1.9580(18) . ?
O1 Cu01 1.9333(16) . ?
O3 Cu01 1.9642(15) 4_465 ?
O5 Cu01 1.9602(16) . ?
O5 H1O 0.93(5) . ?
O5 H2O 0.74(4) . ?
